data_4065124
loop_
_publ_author_name
'Buergler, Jonas F.'
'Togni, Antonio'

_publ_section_title
;
 Secondary Ferrocenyl Phosphines: Versatile Precursors for the Synthesis
 of Bi- and Tridentate Ligands
;
_journal_issue 17
_journal_name_full Organometallics
_journal_page_first 4742
_journal_paper_doi 10.1021/om200574k
_journal_volume 30
_journal_year 2011
_chemical_absolute_configuration rm
_chemical_formula_moiety 'C34 H38 Cl2 Fe P2 Pd, 2(C H2 Cl2)'
_chemical_formula_sum 'C36 H42 Cl6 Fe P2 Pd'
_chemical_formula_weight 911.59
_chemical_melting_point ?
_chemical_name_systematic
; 
 ? 
;
_space_group_IT_number 4
_symmetry_cell_setting monoclinic
_symmetry_Int_Tables_number 4
_symmetry_space_group_name_Hall 'P 2yb'
_symmetry_space_group_name_H-M 'P 1 21 1'
_atom_sites_solution_hydrogens geom
_atom_sites_solution_primary direct
_atom_sites_solution_secondary difmap
_audit_creation_method SHELXL-97
_cell_angle_alpha 90.00
_cell_angle_beta 110.273(3)
_cell_angle_gamma 90.00
_cell_formula_units_Z 2
_cell_length_a 10.0760(16)
_cell_length_b 14.598(2)
_cell_length_c 14.085(2)
_cell_measurement_reflns_used 6409
_cell_measurement_temperature 200(2)
_cell_measurement_theta_max 28.11
_cell_measurement_theta_min 2.56
_cell_volume 1943.4(5)
_computing_cell_refinement 'Bruker SMART'
_computing_data_collection 'Bruker SMART'
_computing_data_reduction 'Bruker SAINT'
_computing_molecular_graphics 'Bruker SHELXTL'
_computing_publication_material 'Bruker SHELXTL'
_computing_structure_refinement 'SHELXL-97 (Sheldrick, 1997)'
_computing_structure_solution 'SHELXS-97 (Sheldrick, 1990)'
_diffrn_ambient_temperature 200(2)
_diffrn_measured_fraction_theta_full 0.997
_diffrn_measured_fraction_theta_max 0.997
_diffrn_measurement_device_type 'CCD area detector'
_diffrn_measurement_method 'phi and omega scans'
_diffrn_radiation_monochromator graphite
_diffrn_radiation_source 'fine-focus sealed tube'
_diffrn_radiation_type MoK\a
_diffrn_radiation_wavelength 0.71073
_diffrn_reflns_av_R_equivalents 0.0596
_diffrn_reflns_av_sigmaI/netI 0.0407
_diffrn_reflns_limit_h_max 13
_diffrn_reflns_limit_h_min -13
_diffrn_reflns_limit_k_max 19
_diffrn_reflns_limit_k_min -19
_diffrn_reflns_limit_l_max 18
_diffrn_reflns_limit_l_min -18
_diffrn_reflns_number 54982
_diffrn_reflns_theta_full 28.42
_diffrn_reflns_theta_max 28.42
_diffrn_reflns_theta_min 2.08
_exptl_absorpt_coefficient_mu 1.356
_exptl_absorpt_correction_T_max 0.9541
_exptl_absorpt_correction_T_min 0.5351
_exptl_absorpt_correction_type empirical
_exptl_absorpt_process_details SADABS-2004/1
_exptl_crystal_colour orange
_exptl_crystal_density_diffrn 1.558
_exptl_crystal_density_meas ?
_exptl_crystal_density_method 'not measured'
_exptl_crystal_description plate
_exptl_crystal_F_000 924
_exptl_crystal_size_max 0.827
_exptl_crystal_size_mid 0.204
_exptl_crystal_size_min 0.035
_refine_diff_density_max 1.277
_refine_diff_density_min -1.013
_refine_diff_density_rms 0.108
_refine_ls_abs_structure_details 'Flack H D (1983), Acta Cryst. A39, 876-881'
_refine_ls_abs_structure_Flack 0.04(2)
_refine_ls_extinction_method none
_refine_ls_goodness_of_fit_ref 1.085
_refine_ls_hydrogen_treatment mixed
_refine_ls_matrix_type full
_refine_ls_number_parameters 419
_refine_ls_number_reflns 9704
_refine_ls_number_restraints 2
_refine_ls_restrained_S_all 1.088
_refine_ls_R_factor_all 0.0500
_refine_ls_R_factor_gt 0.0468
_refine_ls_shift/su_max 0.001
_refine_ls_shift/su_mean 0.000
_refine_ls_structure_factor_coef Fsqd
_refine_ls_weighting_details 'calc w=1/[\s^2^(Fo^2^)+(0.0604P)^2^+2.4538P] where P=(Fo^2^+2Fc^2^)/3'
_refine_ls_weighting_scheme calc
_refine_ls_wR_factor_gt 0.1164
_refine_ls_wR_factor_ref 0.1182
_reflns_number_gt 9187
_reflns_number_total 9704
_reflns_threshold_expression >2sigma(I)
_cod_data_source_file om200574k_si_001.cif
_cod_data_source_block compound7
_cod_depositor_comments
;
The following automatic conversions were performed:

'_chemical_melting_point' value 'not measured' was changed to '?' -
the value is undefined or not given.

'_symmetry_cell_setting' value
'Monoclinic' changed to 'monoclinic' according to
/home/saulius/struct/CIF-dictionaries/cif_core.dic dictionary named
'cif_core.dic' version 2.4.1 from 2010-06-29.

Automatic conversion script
Id: cif_fix_values 1715 2011-07-08 13:25:40Z adriana 

The following automatic conversions were performed:

'_exptl_crystal_density_meas' value 'not measured' was changed to '?'
- the value is perceived as not measured.

Automatic conversion script
Id: cif_fix_values 3008 2015-01-20 13:52:24Z robertas 
;
_cod_original_cell_volume 1943.5(5)
_cod_original_sg_symbol_H-M 'P 21'
_cod_database_code 4065124

loop_
_symmetry_equiv_pos_as_xyz
'x, y, z'
'-x, y+1/2, -z'

loop_
_atom_site_label
_atom_site_type_symbol
_atom_site_fract_x
_atom_site_fract_y
_atom_site_fract_z
_atom_site_U_iso_or_equiv
_atom_site_adp_type
_atom_site_occupancy
_atom_site_symmetry_multiplicity
_atom_site_calc_flag
_atom_site_refinement_flags
Pd1 Pd 0.14031(3) 0.42330(2) 0.08300(2) 0.02301(8) Uani 1 1 d .
Fe1 Fe -0.13203(7) 0.44203(5) 0.33994(5) 0.03752(19) Uani 1 1 d .
P1 P -0.07128(10) 0.41615(9) 0.10534(7) 0.0247(2) Uani 1 1 d .
H2P H 0.375(6) 0.444(4) 0.271(4) 0.044(16) Uiso 1 1 d .
P2 P 0.26536(11) 0.40208(8) 0.24607(8) 0.0290(3) Uani 1 1 d .
Cl1 Cl 0.35779(10) 0.43689(8) 0.05573(9) 0.0324(3) Uani 1 1 d .
Cl2 Cl 0.01020(11) 0.45061(9) -0.08861(8) 0.0353(2) Uani 1 1 d .
C1 C 0.0505(5) 0.3995(3) 0.3219(3) 0.0346(11) Uani 1 1 d .
C2 C -0.0658(4) 0.3839(3) 0.2305(3) 0.0283(8) Uani 1 1 d .
C3 C -0.1626(6) 0.3245(4) 0.2568(4) 0.0395(11) Uani 1 1 d .
H3A H -0.2554 0.3018 0.2091 0.047 Uiso 1 1 calc R
C4 C -0.1038(7) 0.3036(4) 0.3608(4) 0.0463(13) Uani 1 1 d .
H4A H -0.1473 0.2636 0.3997 0.056 Uiso 1 1 calc R
C5 C 0.0259(6) 0.3504(5) 0.4004(4) 0.0468(13) Uani 1 1 d .
H5A H 0.0904 0.3490 0.4727 0.056 Uiso 1 1 calc R
C6 C -0.1030(7) 0.5676(5) 0.4080(5) 0.0600(18) Uani 1 1 d .
H6A H -0.0102 0.6002 0.4354 0.072 Uiso 1 1 calc R
C7 C -0.1987(7) 0.5756(5) 0.3081(5) 0.0510(14) Uani 1 1 d .
H7A H -0.1871 0.6150 0.2533 0.061 Uiso 1 1 calc R
C8 C -0.3158(6) 0.5174(5) 0.3001(5) 0.0494(14) Uani 1 1 d .
H8A H -0.4020 0.5083 0.2387 0.059 Uiso 1 1 calc R
C9 C -0.2873(6) 0.4756(6) 0.3953(5) 0.0566(17) Uani 1 1 d .
H9A H -0.3507 0.4310 0.4128 0.068 Uiso 1 1 calc R
C10 C -0.1544(7) 0.5063(6) 0.4623(5) 0.0614(19) Uani 1 1 d .
H10A H -0.1082 0.4887 0.5349 0.074 Uiso 1 1 calc R
C11 C 0.1772(5) 0.4572(4) 0.3271(3) 0.0366(10) Uani 1 1 d .
H11A H 0.1387 0.5167 0.2937 0.044 Uiso 1 1 calc R
C12 C 0.2755(6) 0.4812(5) 0.4353(4) 0.0542(16) Uani 1 1 d .
H12A H 0.2201 0.5102 0.4722 0.081 Uiso 1 1 calc R
H12B H 0.3492 0.5236 0.4320 0.081 Uiso 1 1 calc R
H12C H 0.3196 0.4252 0.4706 0.081 Uiso 1 1 calc R
C13 C -0.1624(5) 0.5253(3) 0.0755(3) 0.0288(9) Uani 1 1 d .
C14 C -0.0883(6) 0.6048(3) 0.0757(4) 0.0370(11) Uani 1 1 d .
H14 H 0.0099 0.6013 0.0863 0.044 Uiso 1 1 calc R
C15 C -0.1543(7) 0.6898(4) 0.0608(4) 0.0475(13) Uani 1 1 d .
H15 H -0.1022 0.7440 0.0609 0.057 Uiso 1 1 calc R
C16 C -0.2983(8) 0.6940(4) 0.0456(5) 0.0514(15) Uani 1 1 d .
H16 H -0.3447 0.7517 0.0363 0.062 Uiso 1 1 calc R
C17 C -0.3741(6) 0.6145(4) 0.0439(5) 0.0466(13) Uani 1 1 d .
H17 H -0.4726 0.6180 0.0326 0.056 Uiso 1 1 calc R
C18 C -0.3068(5) 0.5293(4) 0.0588(4) 0.0373(10) Uani 1 1 d .
H18 H -0.3589 0.4748 0.0575 0.045 Uiso 1 1 calc R
C19 C -0.1828(4) 0.3294(3) 0.0241(3) 0.0265(8) Uani 1 1 d .
C20 C -0.2853(5) 0.3538(4) -0.0696(4) 0.0389(11) Uani 1 1 d .
H20 H -0.3030 0.4163 -0.0884 0.047 Uiso 1 1 calc R
C21 C -0.3605(6) 0.2844(5) -0.1343(4) 0.0488(13) Uani 1 1 d .
H21 H -0.4298 0.2997 -0.1977 0.059 Uiso 1 1 calc R
C22 C -0.3342(6) 0.1928(4) -0.1061(4) 0.0441(12) Uani 1 1 d .
H22 H -0.3851 0.1458 -0.1505 0.053 Uiso 1 1 calc R
C23 C -0.2342(6) 0.1701(4) -0.0136(5) 0.0413(12) Uani 1 1 d .
H23 H -0.2168 0.1077 0.0058 0.050 Uiso 1 1 calc R
C24 C -0.1597(5) 0.2388(3) 0.0503(4) 0.0335(10) Uani 1 1 d .
H24 H -0.0910 0.2229 0.1138 0.040 Uiso 1 1 calc R
C25 C 0.3247(5) 0.2836(3) 0.2837(3) 0.0309(9) Uani 1 1 d .
C26 C 0.2008(5) 0.2153(4) 0.2425(4) 0.0396(11) Uani 1 1 d .
H26A H 0.1266 0.2294 0.2715 0.048 Uiso 1 1 calc R
H26B H 0.1587 0.2209 0.1680 0.048 Uiso 1 1 calc R
C27 C 0.2544(7) 0.1180(4) 0.2707(5) 0.0495(13) Uani 1 1 d .
H27 H 0.1734 0.0743 0.2445 0.059 Uiso 1 1 calc R
C28 C 0.3646(7) 0.0959(4) 0.2225(5) 0.0488(13) Uani 1 1 d .
H28A H 0.3992 0.0325 0.2398 0.059 Uiso 1 1 calc R
H28B H 0.3212 0.1004 0.1479 0.059 Uiso 1 1 calc R
C29 C 0.4861(6) 0.1615(4) 0.2598(5) 0.0479(14) Uani 1 1 d .
H29 H 0.5577 0.1467 0.2276 0.057 Uiso 1 1 calc R
C30 C 0.4361(5) 0.2605(4) 0.2350(4) 0.0392(11) Uani 1 1 d .
H30A H 0.3944 0.2684 0.1607 0.047 Uiso 1 1 calc R
H30B H 0.5176 0.3027 0.2610 0.047 Uiso 1 1 calc R
C31 C 0.3926(6) 0.2725(5) 0.3991(4) 0.0463(13) Uani 1 1 d .
H31A H 0.4721 0.3162 0.4256 0.056 Uiso 1 1 calc R
H31B H 0.3220 0.2864 0.4315 0.056 Uiso 1 1 calc R
C32 C 0.4467(7) 0.1749(5) 0.4246(5) 0.0563(16) Uani 1 1 d .
H32 H 0.4908 0.1684 0.4997 0.068 Uiso 1 1 calc R
C33 C 0.3193(7) 0.1082(5) 0.3850(5) 0.0544(15) Uani 1 1 d .
H33A H 0.3515 0.0444 0.4029 0.065 Uiso 1 1 calc R
H33B H 0.2480 0.1229 0.4165 0.065 Uiso 1 1 calc R
C34 C 0.5557(6) 0.1537(5) 0.3765(5) 0.0576(17) Uani 1 1 d .
H34A H 0.5930 0.0910 0.3951 0.069 Uiso 1 1 calc R
H34B H 0.6355 0.1973 0.4013 0.069 Uiso 1 1 calc R
Cl1S Cl 0.7313(7) 0.8822(5) 0.2945(3) 0.221(3) Uani 1 1 d .
Cl2S Cl 0.8557(3) 1.0606(2) 0.2881(2) 0.0966(8) Uani 1 1 d .
C1S C 0.7519(8) 0.9722(7) 0.2195(6) 0.077(2) Uani 1 1 d .
H1SA H 0.7951 0.9483 0.1712 0.093 Uiso 1 1 calc R
H1SB H 0.6574 0.9968 0.1796 0.093 Uiso 1 1 calc R
Cl3S Cl 0.1352(13) 0.7159(8) 0.3407(5) 0.408(9) Uani 1 1 d D
Cl4S Cl 0.3193(7) 0.8535(4) 0.3686(3) 0.184(2) Uani 1 1 d .
C2S C 0.1522(12) 0.8124(9) 0.2927(8) 0.116(5) Uani 1 1 d D
H2SA H 0.0767 0.8552 0.2941 0.139 Uiso 1 1 calc R
H2SB H 0.1475 0.8047 0.2218 0.139 Uiso 1 1 calc R

loop_
_atom_site_aniso_label
_atom_site_aniso_U_11
_atom_site_aniso_U_22
_atom_site_aniso_U_33
_atom_site_aniso_U_23
_atom_site_aniso_U_13
_atom_site_aniso_U_12
Pd1 0.02066(12) 0.02342(13) 0.02749(13) -0.00063(12) 0.01157(9) -0.00208(12)
Fe1 0.0354(3) 0.0489(5) 0.0359(3) -0.0118(3) 0.0220(3) -0.0080(3)
P1 0.0231(4) 0.0245(5) 0.0293(4) -0.0032(5) 0.0126(3) -0.0043(5)
P2 0.0220(4) 0.0359(7) 0.0295(5) -0.0025(4) 0.0094(4) -0.0056(4)
Cl1 0.0259(4) 0.0319(7) 0.0452(5) 0.0072(5) 0.0198(4) 0.0005(4)
Cl2 0.0317(5) 0.0450(7) 0.0304(5) 0.0026(4) 0.0123(4) 0.0000(4)
C1 0.030(2) 0.048(3) 0.031(2) -0.0017(18) 0.0179(17) -0.0046(18)
C2 0.0295(19) 0.033(2) 0.029(2) -0.0083(16) 0.0179(16) -0.0062(16)
C3 0.050(3) 0.042(3) 0.038(3) -0.008(2) 0.029(2) -0.017(2)
C4 0.059(3) 0.046(3) 0.045(3) 0.000(2) 0.032(3) -0.006(3)
C5 0.047(3) 0.065(4) 0.033(3) -0.001(2) 0.019(2) -0.003(3)
C6 0.050(3) 0.066(4) 0.067(4) -0.041(4) 0.025(3) -0.011(3)
C7 0.053(3) 0.052(3) 0.056(3) -0.015(3) 0.030(3) 0.001(3)
C8 0.037(3) 0.068(4) 0.054(3) -0.017(3) 0.028(2) 0.003(3)
C9 0.035(3) 0.098(5) 0.049(3) -0.013(3) 0.030(2) -0.003(3)
C10 0.054(3) 0.098(6) 0.040(3) -0.020(3) 0.026(3) 0.008(3)
C11 0.033(2) 0.048(3) 0.029(2) -0.0158(19) 0.0112(17) -0.008(2)
C12 0.043(3) 0.073(4) 0.045(3) -0.030(3) 0.014(2) -0.014(3)
C13 0.031(2) 0.027(2) 0.030(2) -0.0010(17) 0.0127(18) -0.0008(16)
C14 0.043(3) 0.029(2) 0.046(3) -0.007(2) 0.024(2) -0.008(2)
C15 0.072(4) 0.030(3) 0.047(3) -0.005(2) 0.030(3) -0.004(2)
C16 0.080(4) 0.036(3) 0.049(3) 0.004(2) 0.035(3) 0.020(3)
C17 0.046(3) 0.050(3) 0.052(3) 0.005(3) 0.028(2) 0.018(2)
C18 0.032(2) 0.041(3) 0.048(3) 0.001(2) 0.026(2) 0.0029(19)
C19 0.0208(18) 0.031(2) 0.029(2) -0.0043(17) 0.0106(16) -0.0038(15)
C20 0.038(2) 0.035(3) 0.040(3) 0.000(2) 0.009(2) -0.007(2)
C21 0.040(3) 0.059(4) 0.040(3) -0.004(2) 0.005(2) -0.014(2)
C22 0.046(3) 0.042(3) 0.046(3) -0.015(2) 0.018(2) -0.019(2)
C23 0.041(3) 0.032(2) 0.060(3) -0.014(2) 0.028(2) -0.010(2)
C24 0.028(2) 0.033(2) 0.043(3) -0.005(2) 0.016(2) -0.0037(18)
C25 0.026(2) 0.037(2) 0.029(2) 0.0049(17) 0.0088(17) -0.0018(17)
C26 0.030(2) 0.039(3) 0.047(3) 0.005(2) 0.008(2) -0.0043(19)
C27 0.048(3) 0.046(3) 0.056(3) 0.006(3) 0.019(3) -0.004(2)
C28 0.058(3) 0.043(3) 0.044(3) 0.012(2) 0.016(3) 0.013(3)
C29 0.045(3) 0.056(4) 0.048(3) 0.023(3) 0.022(2) 0.020(3)
C30 0.029(2) 0.053(3) 0.038(3) 0.015(2) 0.0144(19) 0.006(2)
C31 0.043(3) 0.061(4) 0.033(3) 0.011(2) 0.010(2) -0.004(2)
C32 0.060(4) 0.065(4) 0.038(3) 0.029(3) 0.011(3) 0.010(3)
C33 0.064(4) 0.051(3) 0.055(3) 0.024(3) 0.029(3) 0.007(3)
C34 0.042(3) 0.069(4) 0.056(4) 0.029(3) 0.011(3) 0.016(3)
Cl1S 0.270(6) 0.288(7) 0.083(2) 0.007(3) 0.033(3) -0.169(6)
Cl2S 0.0710(13) 0.114(2) 0.1047(18) -0.0327(15) 0.0306(12) 0.0011(13)
C1S 0.055(4) 0.118(7) 0.064(4) -0.010(4) 0.027(3) 0.005(4)
Cl3S 0.533(16) 0.451(14) 0.145(4) 0.040(6) -0.002(7) -0.395(14)
Cl4S 0.251(5) 0.200(5) 0.102(2) -0.056(3) 0.060(3) -0.111(4)
C2S 0.097(7) 0.169(12) 0.085(7) 0.067(7) 0.034(6) 0.054(8)

loop_
_atom_type_symbol
_atom_type_description
_atom_type_scat_dispersion_real
_atom_type_scat_dispersion_imag
_atom_type_scat_source
C C 0.0033 0.0016 'International Tables Vol C Tables 4.2.6.8 and 6.1.1.4'
H H 0.0000 0.0000 'International Tables Vol C Tables 4.2.6.8 and 6.1.1.4'
P P 0.1023 0.0942 'International Tables Vol C Tables 4.2.6.8 and 6.1.1.4'
Cl Cl 0.1484 0.1585 'International Tables Vol C Tables 4.2.6.8 and 6.1.1.4'
Fe Fe 0.3463 0.8444 'International Tables Vol C Tables 4.2.6.8 and 6.1.1.4'
Pd Pd -0.9988 1.0072 'International Tables Vol C Tables 4.2.6.8 and 6.1.1.4'

loop_
_geom_angle_atom_site_label_1
_geom_angle_atom_site_label_2
_geom_angle_atom_site_label_3
_geom_angle
P2 Pd1 P1 94.23(4)
P2 Pd1 Cl2 178.20(5)
P1 Pd1 Cl2 86.23(4)
P2 Pd1 Cl1 87.37(4)
P1 Pd1 Cl1 177.46(5)
Cl2 Pd1 Cl1 92.11(4)
C5 Fe1 C9 126.4(3)
C5 Fe1 C1 40.6(2)
C9 Fe1 C1 165.4(2)
C5 Fe1 C3 68.1(2)
C9 Fe1 C3 116.1(3)
C1 Fe1 C3 68.6(2)
C5 Fe1 C10 104.4(3)
C9 Fe1 C10 40.7(3)
C1 Fe1 C10 127.8(2)
C3 Fe1 C10 146.3(3)
C5 Fe1 C6 115.5(3)
C9 Fe1 C6 66.9(3)
C1 Fe1 C6 110.1(2)
C3 Fe1 C6 173.3(3)
C10 Fe1 C6 39.8(3)
C5 Fe1 C4 40.4(2)
C9 Fe1 C4 105.6(3)
C1 Fe1 C4 68.3(2)
C3 Fe1 C4 40.4(2)
C10 Fe1 C4 112.5(3)
C6 Fe1 C4 145.9(3)
C5 Fe1 C8 165.7(2)
C9 Fe1 C8 40.3(3)
C1 Fe1 C8 153.4(2)
C3 Fe1 C8 110.5(2)
C10 Fe1 C8 68.4(3)
C6 Fe1 C8 67.5(3)
C4 Fe1 C8 129.3(3)
C5 Fe1 C7 149.9(3)
C9 Fe1 C7 67.7(3)
C1 Fe1 C7 120.1(2)
C3 Fe1 C7 134.3(2)
C10 Fe1 C7 68.1(3)
C6 Fe1 C7 40.2(3)
C4 Fe1 C7 169.7(3)
C8 Fe1 C7 40.5(3)
C5 Fe1 C2 68.4(2)
C9 Fe1 C2 151.2(2)
C1 Fe1 C2 40.73(18)
C3 Fe1 C2 41.25(17)
C10 Fe1 C2 168.1(2)
C6 Fe1 C2 133.6(2)
C4 Fe1 C2 68.7(2)
C8 Fe1 C2 120.6(2)
C7 Fe1 C2 113.1(2)
C2 P1 C19 103.7(2)
C2 P1 C13 107.3(2)
C19 P1 C13 108.3(2)
C2 P1 Pd1 115.86(14)
C19 P1 Pd1 110.62(14)
C13 P1 Pd1 110.67(15)
C25 P2 C11 113.9(2)
C25 P2 Pd1 115.96(15)
C11 P2 Pd1 110.74(16)
C5 C1 C2 108.3(4)
C5 C1 C11 128.4(4)
C2 C1 C11 123.3(4)
C5 C1 Fe1 69.3(3)
C2 C1 Fe1 70.5(2)
C11 C1 Fe1 127.4(4)
C1 C2 C3 106.3(4)
C1 C2 P1 125.2(3)
C3 C2 P1 127.6(3)
C1 C2 Fe1 68.8(2)
C3 C2 Fe1 68.6(3)
P1 C2 Fe1 135.5(3)
C4 C3 C2 108.5(5)
C4 C3 Fe1 70.1(3)
C2 C3 Fe1 70.2(3)
C5 C4 C3 107.8(5)
C5 C4 Fe1 69.0(4)
C3 C4 Fe1 69.5(3)
C4 C5 C1 109.1(5)
C4 C5 Fe1 70.6(4)
C1 C5 Fe1 70.2(3)
C10 C6 C7 110.3(6)
C10 C6 Fe1 70.1(4)
C7 C6 Fe1 70.6(3)
C6 C7 C8 106.9(6)
C6 C7 Fe1 69.2(4)
C8 C7 Fe1 69.6(4)
C9 C8 C7 107.0(6)
C9 C8 Fe1 69.0(3)
C7 C8 Fe1 69.8(3)
C8 C9 C10 109.3(6)
C8 C9 Fe1 70.7(3)
C10 C9 Fe1 69.9(3)
C6 C10 C9 106.5(6)
C6 C10 Fe1 70.1(3)
C9 C10 Fe1 69.4(3)
C1 C11 C12 114.6(4)
C1 C11 P2 107.8(3)
C12 C11 P2 115.2(4)
C14 C13 C18 119.9(5)
C14 C13 P1 120.5(4)
C18 C13 P1 119.5(4)
C13 C14 C15 121.4(5)
C14 C15 C16 118.8(5)
C17 C16 C15 120.3(5)
C16 C17 C18 120.4(5)
C13 C18 C17 119.2(5)
C24 C19 C20 119.8(4)
C24 C19 P1 119.6(4)
C20 C19 P1 120.4(4)
C21 C20 C19 118.8(5)
C22 C21 C20 120.2(5)
C23 C22 C21 120.2(5)
C22 C23 C24 119.6(5)
C19 C24 C23 121.4(5)
C31 C25 C30 108.7(4)
C31 C25 C26 109.6(4)
C30 C25 C26 108.1(4)
C31 C25 P2 112.5(4)
C30 C25 P2 106.9(3)
C26 C25 P2 111.0(3)
C27 C26 C25 109.7(4)
C33 C27 C26 110.3(5)
C33 C27 C28 109.9(5)
C26 C27 C28 109.1(5)
C29 C28 C27 110.0(5)
C28 C29 C30 111.0(4)
C28 C29 C34 109.8(5)
C30 C29 C34 107.7(5)
C29 C30 C25 109.7(4)
C32 C31 C25 109.8(5)
C34 C32 C31 110.0(5)
C34 C32 C33 110.5(6)
C31 C32 C33 108.6(5)
C27 C33 C32 108.7(5)
C32 C34 C29 109.2(5)
Cl2S C1S Cl1S 113.5(5)
Cl3S C2S Cl4S 105.3(6)

loop_
_geom_bond_atom_site_label_1
_geom_bond_atom_site_label_2
_geom_bond_distance
Pd1 P2 2.2257(12)
Pd1 P1 2.2629(10)
Pd1 Cl2 2.3504(12)
Pd1 Cl1 2.3605(10)
Fe1 C5 2.027(6)
Fe1 C9 2.035(5)
Fe1 C1 2.039(4)
Fe1 C3 2.040(5)
Fe1 C10 2.041(6)
Fe1 C6 2.042(6)
Fe1 C4 2.048(6)
Fe1 C8 2.058(6)
Fe1 C7 2.061(7)
Fe1 C2 2.062(4)
P1 C2 1.808(4)
P1 C19 1.813(4)
P1 C13 1.814(5)
P2 C25 1.847(5)
P2 C11 1.855(5)
C1 C5 1.410(7)
C1 C2 1.427(6)
C1 C11 1.510(6)
C2 C3 1.445(6)
C3 C4 1.411(8)
C4 C5 1.408(8)
C6 C10 1.389(11)
C6 C7 1.408(10)
C7 C8 1.427(9)
C8 C9 1.410(9)
C9 C10 1.417(9)
C11 C12 1.543(7)
C13 C14 1.379(6)
C13 C18 1.392(6)
C14 C15 1.389(8)
C15 C16 1.392(10)
C16 C17 1.385(9)
C17 C18 1.398(7)
C19 C24 1.371(7)
C19 C20 1.411(7)
C20 C21 1.396(8)
C21 C22 1.395(9)
C22 C23 1.382(8)
C23 C24 1.383(7)
C25 C31 1.538(7)
C25 C30 1.542(7)
C25 C26 1.545(7)
C26 C27 1.522(8)
C27 C33 1.520(9)
C27 C28 1.524(9)
C28 C29 1.499(9)
C29 C30 1.530(8)
C29 C34 1.552(9)
C31 C32 1.524(9)
C32 C34 1.509(10)
C32 C33 1.553(10)
Cl1S C1S 1.743(11)
Cl2S C1S 1.729(10)
Cl3S C2S 1.597(12)
Cl4S C2S 1.758(13)

loop_
_geom_torsion_atom_site_label_1
_geom_torsion_atom_site_label_2
_geom_torsion_atom_site_label_3
_geom_torsion_atom_site_label_4
_geom_torsion
P2 Pd1 P1 C2 -7.29(18)
Cl2 Pd1 P1 C2 174.46(18)
Cl1 Pd1 P1 C2 -136.4(10)
P2 Pd1 P1 C19 -124.87(17)
Cl2 Pd1 P1 C19 56.87(17)
Cl1 Pd1 P1 C19 106.0(10)
P2 Pd1 P1 C13 115.09(16)
Cl2 Pd1 P1 C13 -63.17(16)
Cl1 Pd1 P1 C13 -14.0(10)
P1 Pd1 P2 C25 97.13(16)
Cl2 Pd1 P2 C25 -158.2(13)
Cl1 Pd1 P2 C25 -84.84(16)
P1 Pd1 P2 C11 -34.70(18)
Cl2 Pd1 P2 C11 70.0(13)
Cl1 Pd1 P2 C11 143.33(18)
C9 Fe1 C1 C5 30.7(12)
C3 Fe1 C1 C5 -80.9(3)
C10 Fe1 C1 C5 65.0(5)
C6 Fe1 C1 C5 106.2(4)
C4 Fe1 C1 C5 -37.3(3)
C8 Fe1 C1 C5 -174.2(5)
C7 Fe1 C1 C5 149.4(4)
C2 Fe1 C1 C5 -119.3(4)
C5 Fe1 C1 C2 119.3(4)
C9 Fe1 C1 C2 150.1(10)
C3 Fe1 C1 C2 38.5(3)
C10 Fe1 C1 C2 -175.7(4)
C6 Fe1 C1 C2 -134.5(3)
C4 Fe1 C1 C2 82.0(3)
C8 Fe1 C1 C2 -54.9(6)
C7 Fe1 C1 C2 -91.2(3)
C5 Fe1 C1 C11 -123.1(5)
C9 Fe1 C1 C11 -92.4(11)
C3 Fe1 C1 C11 156.0(5)
C10 Fe1 C1 C11 -58.1(6)
C6 Fe1 C1 C11 -16.9(5)
C4 Fe1 C1 C11 -160.4(5)
C8 Fe1 C1 C11 62.7(7)
C7 Fe1 C1 C11 26.3(5)
C2 Fe1 C1 C11 117.5(5)
C5 C1 C2 C3 0.7(6)
C11 C1 C2 C3 178.9(5)
Fe1 C1 C2 C3 -58.5(3)
C5 C1 C2 P1 -169.4(4)
C11 C1 C2 P1 8.9(7)
Fe1 C1 C2 P1 131.5(4)
C5 C1 C2 Fe1 59.2(4)
C11 C1 C2 Fe1 -122.6(5)
C19 P1 C2 C1 148.9(4)
C13 P1 C2 C1 -96.6(4)
Pd1 P1 C2 C1 27.5(5)
C19 P1 C2 C3 -19.0(5)
C13 P1 C2 C3 95.5(5)
Pd1 P1 C2 C3 -140.3(4)
C19 P1 C2 Fe1 -116.2(3)
C13 P1 C2 Fe1 -1.7(4)
Pd1 P1 C2 Fe1 122.4(3)
C5 Fe1 C2 C1 -37.6(3)
C9 Fe1 C2 C1 -164.8(5)
C3 Fe1 C2 C1 -118.5(4)
C10 Fe1 C2 C1 16.8(15)
C6 Fe1 C2 C1 67.7(4)
C4 Fe1 C2 C1 -81.1(3)
C8 Fe1 C2 C1 154.8(3)
C7 Fe1 C2 C1 109.9(3)
C5 Fe1 C2 C3 80.9(4)
C9 Fe1 C2 C3 -46.4(7)
C1 Fe1 C2 C3 118.5(4)
C10 Fe1 C2 C3 135.3(14)
C6 Fe1 C2 C3 -173.8(4)
C4 Fe1 C2 C3 37.3(3)
C8 Fe1 C2 C3 -86.7(4)
C7 Fe1 C2 C3 -131.6(3)
C5 Fe1 C2 P1 -156.7(4)
C9 Fe1 C2 P1 76.1(6)
C1 Fe1 C2 P1 -119.1(4)
C3 Fe1 C2 P1 122.4(5)
C10 Fe1 C2 P1 -102.3(14)
C6 Fe1 C2 P1 -51.4(5)
C4 Fe1 C2 P1 159.8(4)
C8 Fe1 C2 P1 35.7(4)
C7 Fe1 C2 P1 -9.2(4)
C1 C2 C3 C4 -1.3(6)
P1 C2 C3 C4 168.4(4)
Fe1 C2 C3 C4 -59.9(4)
C1 C2 C3 Fe1 58.6(3)
P1 C2 C3 Fe1 -131.7(4)
C5 Fe1 C3 C4 37.5(3)
C9 Fe1 C3 C4 -83.6(4)
C1 Fe1 C3 C4 81.3(3)
C10 Fe1 C3 C4 -45.6(6)
C6 Fe1 C3 C4 161(2)
C8 Fe1 C3 C4 -127.2(4)
C7 Fe1 C3 C4 -167.0(4)
C2 Fe1 C3 C4 119.3(5)
C5 Fe1 C3 C2 -81.8(3)
C9 Fe1 C3 C2 157.1(3)
C1 Fe1 C3 C2 -38.0(3)
C10 Fe1 C3 C2 -164.9(4)
C6 Fe1 C3 C2 42(2)
C4 Fe1 C3 C2 -119.3(5)
C8 Fe1 C3 C2 113.5(3)
C7 Fe1 C3 C2 73.7(4)
C2 C3 C4 C5 1.4(7)
Fe1 C3 C4 C5 -58.5(4)
C2 C3 C4 Fe1 59.9(4)
C9 Fe1 C4 C5 -128.5(3)
C1 Fe1 C4 C5 37.4(3)
C3 Fe1 C4 C5 119.5(4)
C10 Fe1 C4 C5 -85.9(4)
C6 Fe1 C4 C5 -56.6(6)
C8 Fe1 C4 C5 -165.8(3)
C7 Fe1 C4 C5 -176.8(12)
C2 Fe1 C4 C5 81.4(3)
C5 Fe1 C4 C3 -119.5(4)
C9 Fe1 C4 C3 112.0(3)
C1 Fe1 C4 C3 -82.1(3)
C10 Fe1 C4 C3 154.6(3)
C6 Fe1 C4 C3 -176.1(4)
C8 Fe1 C4 C3 74.7(4)
C7 Fe1 C4 C3 63.7(14)
C2 Fe1 C4 C3 -38.1(3)
C3 C4 C5 C1 -1.0(7)
Fe1 C4 C5 C1 -59.9(4)
C3 C4 C5 Fe1 58.9(4)
C2 C1 C5 C4 0.2(7)
C11 C1 C5 C4 -177.9(5)
Fe1 C1 C5 C4 60.1(4)
C2 C1 C5 Fe1 -59.9(3)
C11 C1 C5 Fe1 122.0(5)
C9 Fe1 C5 C4 69.5(4)
C1 Fe1 C5 C4 -119.7(4)
C3 Fe1 C5 C4 -37.4(3)
C10 Fe1 C5 C4 107.9(4)
C6 Fe1 C5 C4 148.8(4)
C8 Fe1 C5 C4 49.8(11)
C7 Fe1 C5 C4 178.9(4)
C2 Fe1 C5 C4 -82.0(3)
C9 Fe1 C5 C1 -170.8(3)
C3 Fe1 C5 C1 82.3(3)
C10 Fe1 C5 C1 -132.4(4)
C6 Fe1 C5 C1 -91.5(4)
C4 Fe1 C5 C1 119.7(4)
C8 Fe1 C5 C1 169.5(9)
C7 Fe1 C5 C1 -61.4(6)
C2 Fe1 C5 C1 37.7(3)
C5 Fe1 C6 C10 -81.8(4)
C9 Fe1 C6 C10 39.0(4)
C1 Fe1 C6 C10 -125.6(4)
C3 Fe1 C6 C10 157(2)
C4 Fe1 C6 C10 -44.9(6)
C8 Fe1 C6 C10 82.9(4)
C7 Fe1 C6 C10 121.2(6)
C2 Fe1 C6 C10 -165.6(4)
C5 Fe1 C6 C7 157.1(3)
C9 Fe1 C6 C7 -82.2(4)
C1 Fe1 C6 C7 113.3(4)
C3 Fe1 C6 C7 36(2)
C10 Fe1 C6 C7 -121.2(6)
C4 Fe1 C6 C7 -166.1(4)
C8 Fe1 C6 C7 -38.3(4)
C2 Fe1 C6 C7 73.3(4)
C10 C6 C7 C8 0.7(7)
Fe1 C6 C7 C8 59.7(4)
C10 C6 C7 Fe1 -59.0(5)
C5 Fe1 C7 C6 -44.6(6)
C9 Fe1 C7 C6 80.3(4)
C1 Fe1 C7 C6 -85.9(4)
C3 Fe1 C7 C6 -174.5(4)
C10 Fe1 C7 C6 36.2(4)
C4 Fe1 C7 C6 131.3(13)
C8 Fe1 C7 C6 118.2(5)
C2 Fe1 C7 C6 -131.0(4)
C5 Fe1 C7 C8 -162.8(4)
C9 Fe1 C7 C8 -38.0(3)
C1 Fe1 C7 C8 155.9(3)
C3 Fe1 C7 C8 67.3(4)
C10 Fe1 C7 C8 -82.1(4)
C6 Fe1 C7 C8 -118.2(5)
C4 Fe1 C7 C8 13.1(15)
C2 Fe1 C7 C8 110.7(3)
C6 C7 C8 C9 -0.2(7)
Fe1 C7 C8 C9 59.2(4)
C6 C7 C8 Fe1 -59.4(4)
C5 Fe1 C8 C9 24.9(12)
C1 Fe1 C8 C9 -170.5(5)
C3 Fe1 C8 C9 106.5(4)
C10 Fe1 C8 C9 -37.3(4)
C6 Fe1 C8 C9 -80.4(5)
C4 Fe1 C8 C9 64.7(5)
C7 Fe1 C8 C9 -118.4(5)
C2 Fe1 C8 C9 151.2(4)
C5 Fe1 C8 C7 143.2(9)
C9 Fe1 C8 C7 118.4(5)
C1 Fe1 C8 C7 -52.2(6)
C3 Fe1 C8 C7 -135.1(3)
C10 Fe1 C8 C7 81.0(4)
C6 Fe1 C8 C7 37.9(4)
C4 Fe1 C8 C7 -177.0(3)
C2 Fe1 C8 C7 -90.5(4)
C7 C8 C9 C10 -0.3(7)
Fe1 C8 C9 C10 59.4(5)
C7 C8 C9 Fe1 -59.8(4)
C5 Fe1 C9 C8 -172.6(4)
C1 Fe1 C9 C8 163.0(9)
C3 Fe1 C9 C8 -91.5(4)
C10 Fe1 C9 C8 120.1(7)
C6 Fe1 C9 C8 81.9(5)
C4 Fe1 C9 C8 -133.5(4)
C7 Fe1 C9 C8 38.2(4)
C2 Fe1 C9 C8 -59.4(7)
C5 Fe1 C9 C10 67.4(6)
C1 Fe1 C9 C10 43.0(13)
C3 Fe1 C9 C10 148.4(5)
C6 Fe1 C9 C10 -38.2(5)
C4 Fe1 C9 C10 106.5(5)
C8 Fe1 C9 C10 -120.1(7)
C7 Fe1 C9 C10 -81.9(5)
C2 Fe1 C9 C10 -179.5(5)
C7 C6 C10 C9 -0.9(7)
Fe1 C6 C10 C9 -60.2(5)
C7 C6 C10 Fe1 59.4(4)
C8 C9 C10 C6 0.7(8)
Fe1 C9 C10 C6 60.7(4)
C8 C9 C10 Fe1 -59.9(4)
C5 Fe1 C10 C6 112.8(4)
C9 Fe1 C10 C6 -117.3(6)
C1 Fe1 C10 C6 75.3(5)
C3 Fe1 C10 C6 -175.3(4)
C4 Fe1 C10 C6 154.7(4)
C8 Fe1 C10 C6 -80.3(5)
C7 Fe1 C10 C6 -36.5(4)
C2 Fe1 C10 C6 61.5(15)
C5 Fe1 C10 C9 -129.9(5)
C1 Fe1 C10 C9 -167.4(4)
C3 Fe1 C10 C9 -58.0(7)
C6 Fe1 C10 C9 117.3(6)
C4 Fe1 C10 C9 -88.0(5)
C8 Fe1 C10 C9 37.0(5)
C7 Fe1 C10 C9 80.8(5)
C2 Fe1 C10 C9 178.8(12)
C5 C1 C11 C12 -14.0(8)
C2 C1 C11 C12 168.2(5)
Fe1 C1 C11 C12 78.2(6)
C5 C1 C11 P2 115.8(5)
C2 C1 C11 P2 -62.1(6)
Fe1 C1 C11 P2 -152.1(3)
C25 P2 C11 C1 -59.0(4)
Pd1 P2 C11 C1 73.9(4)
C25 P2 C11 C12 70.5(5)
Pd1 P2 C11 C12 -156.7(4)
C2 P1 C13 C14 106.4(4)
C19 P1 C13 C14 -142.2(4)
Pd1 P1 C13 C14 -20.8(4)
C2 P1 C13 C18 -69.3(4)
C19 P1 C13 C18 42.0(5)
Pd1 P1 C13 C18 163.4(4)
C18 C13 C14 C15 0.8(8)
P1 C13 C14 C15 -175.0(4)
C13 C14 C15 C16 0.2(8)
C14 C15 C16 C17 -1.0(9)
C15 C16 C17 C18 0.8(9)
C14 C13 C18 C17 -0.9(8)
P1 C13 C18 C17 174.9(4)
C16 C17 C18 C13 0.1(8)
C2 P1 C19 C24 -47.0(4)
C13 P1 C19 C24 -160.8(4)
Pd1 P1 C19 C24 77.8(4)
C2 P1 C19 C20 138.1(4)
C13 P1 C19 C20 24.3(4)
Pd1 P1 C19 C20 -97.1(4)
C24 C19 C20 C21 -0.6(7)
P1 C19 C20 C21 174.3(4)
C19 C20 C21 C22 0.1(9)
C20 C21 C22 C23 0.4(9)
C21 C22 C23 C24 -0.5(8)
C20 C19 C24 C23 0.5(7)
P1 C19 C24 C23 -174.4(4)
C22 C23 C24 C19 0.0(7)
C11 P2 C25 C31 -42.0(4)
Pd1 P2 C25 C31 -172.3(3)
C11 P2 C25 C30 -161.3(3)
Pd1 P2 C25 C30 68.4(3)
C11 P2 C25 C26 81.1(4)
Pd1 P2 C25 C26 -49.2(4)
C31 C25 C26 C27 -57.7(6)
C30 C25 C26 C27 60.6(5)
P2 C25 C26 C27 177.5(4)
C25 C26 C27 C33 59.4(6)
C25 C26 C27 C28 -61.4(6)
C33 C27 C28 C29 -61.1(6)
C26 C27 C28 C29 60.0(6)
C27 C28 C29 C30 -58.8(6)
C27 C28 C29 C34 60.1(6)
C28 C29 C30 C25 58.6(6)
C34 C29 C30 C25 -61.6(6)
C31 C25 C30 C29 60.5(6)
C26 C25 C30 C29 -58.4(5)
P2 C25 C30 C29 -177.9(4)
C30 C25 C31 C32 -58.6(6)
C26 C25 C31 C32 59.3(6)
P2 C25 C31 C32 -176.8(4)
C25 C31 C32 C34 60.0(7)
C25 C31 C32 C33 -61.0(6)
C26 C27 C33 C32 -61.1(7)
C28 C27 C33 C32 59.2(7)
C34 C32 C33 C27 -59.1(7)
C31 C32 C33 C27 61.6(7)
C31 C32 C34 C29 -61.4(7)
C33 C32 C34 C29 58.4(7)
C28 C29 C34 C32 -59.1(7)
C30 C29 C34 C32 61.8(7)
